data_7701087
loop_
_publ_author_name
'Wozniak, Derek I.'
'Hicks, Andrew J.'
'Sabbers, William A.'
'Dobereiner, Graham E.'

_publ_section_title
;
 Imidazolyl-phenyl (IMP) anions: a modular structure for tuning solubility
 and coordinating ability.
;
_journal_issue 37
_journal_name_full 'Dalton transactions (Cambridge, England : 2003)'
_journal_page_first 14138
_journal_page_last 14155
_journal_paper_doi 10.1039/c9dt03511g
_journal_volume 48
_journal_year 2019
_chemical_formula_moiety 'C62 H40 B2 F30 N3 Na O5, 0.5(C H2 Cl2)'
_chemical_formula_sum 'C62.5 H41 B2 Cl F30 N3 Na O5'
_chemical_formula_weight 1564.04
_space_group_crystal_system monoclinic
_space_group_IT_number 14
_space_group_name_Hall '-P 2yn'
_space_group_name_H-M_alt 'P 1 21/n 1'
_symmetry_space_group_name_Hall '-P 2yn'
_symmetry_space_group_name_H-M 'P 1 21/n 1'
_atom_sites_solution_hydrogens geom
_audit_creation_date 2018-10-02
_audit_creation_method
;
Olex2 1.2
(compiled 2017.08.10 svn.r3458 for OlexSys, GUI svn.r5381)
;
_audit_update_record
;
2019-05-30 deposited with the CCDC.    2019-09-02 downloaded from the CCDC.
;
_cell_angle_alpha 90
_cell_angle_beta 93.240(2)
_cell_angle_gamma 90
_cell_formula_units_Z 4
_cell_length_a 13.3526(11)
_cell_length_b 30.789(2)
_cell_length_c 16.1477(13)
_cell_measurement_reflns_used 9861
_cell_measurement_temperature 100(2)
_cell_measurement_theta_max 27.18
_cell_measurement_theta_min 2.35
_cell_volume 6627.9(9)
_computing_cell_refinement 'SAINT v8.34A (Bruker, 2013)'
_computing_data_reduction 'SAINT v8.34A (Bruker, 2013)'
_computing_molecular_graphics 'Olex2 (Dolomanov et al., 2009)'
_computing_publication_material 'Olex2 (Dolomanov et al., 2009)'
_computing_structure_refinement 'XL (Sheldrick, 2008)'
_diffrn_ambient_temperature 100.08
_diffrn_measured_fraction_theta_full 0.999
_diffrn_measured_fraction_theta_max 0.997
_diffrn_measurement_device_type 'Bruker APEX-II CCD'
_diffrn_measurement_method '\f and \w scans'
_diffrn_radiation_type MoK\a
_diffrn_radiation_wavelength 0.71073
_diffrn_reflns_av_R_equivalents 0.0299
_diffrn_reflns_av_unetI/netI 0.0293
_diffrn_reflns_Laue_measured_fraction_full 0.999
_diffrn_reflns_Laue_measured_fraction_max 0.997
_diffrn_reflns_limit_h_max 17
_diffrn_reflns_limit_h_min -17
_diffrn_reflns_limit_k_max 40
_diffrn_reflns_limit_k_min -21
_diffrn_reflns_limit_l_max 21
_diffrn_reflns_limit_l_min -21
_diffrn_reflns_number 64223
_diffrn_reflns_point_group_measured_fraction_full 0.999
_diffrn_reflns_point_group_measured_fraction_max 0.997
_diffrn_reflns_theta_full 25.242
_diffrn_reflns_theta_max 27.957
_diffrn_reflns_theta_min 1.426
_diffrn_standards_number 0
_exptl_absorpt_coefficient_mu 0.200
_exptl_absorpt_correction_T_max 0.7456
_exptl_absorpt_correction_T_min 0.6993
_exptl_absorpt_correction_type multi-scan
_exptl_absorpt_process_details
'SADABS-2014/5 (Bruker,2014/5) was used for absorption correction. wR2(int) was 0.0445 before and 0.0389 after correction. The Ratio of minimum to maximum transmission is 0.9379. The \l/2 correction factor is 0.00150.'
_exptl_crystal_colour 'clear colourless'
_exptl_crystal_colour_lustre clear
_exptl_crystal_colour_primary colourless
_exptl_crystal_density_diffrn 1.567
_exptl_crystal_description prism
_exptl_crystal_F_000 3140
_exptl_crystal_size_max 0.385
_exptl_crystal_size_mid 0.317
_exptl_crystal_size_min 0.124
_refine_diff_density_max 1.193
_refine_diff_density_min -0.866
_refine_diff_density_rms 0.097
_refine_ls_extinction_method none
_refine_ls_goodness_of_fit_ref 1.114
_refine_ls_hydrogen_treatment constr
_refine_ls_matrix_type full
_refine_ls_number_parameters 961
_refine_ls_number_reflns 15883
_refine_ls_number_restraints 37
_refine_ls_restrained_S_all 1.115
_refine_ls_R_factor_all 0.0999
_refine_ls_R_factor_gt 0.0815
_refine_ls_shift/su_max 0.000
_refine_ls_shift/su_mean 0.000
_refine_ls_structure_factor_coef Fsqd
_refine_ls_weighting_details 'w=1/[\s^2^(Fo^2^)+(0.0857P)^2^+19.8698P] where P=(Fo^2^+2Fc^2^)/3'
_refine_ls_weighting_scheme calc
_refine_ls_wR_factor_gt 0.2159
_refine_ls_wR_factor_ref 0.2276
_reflns_Friedel_coverage 0.000
_reflns_number_gt 12493
_reflns_number_total 15883
_reflns_threshold_expression 'I > 2\s(I)'
_cod_data_source_file c9dt03511g3.cif
_cod_data_source_block mo_5922_0m_a
_cod_depositor_comments 'Adding full bibliography for 7701086--7701108.cif.'
_cod_original_cell_volume 6627.8(9)
_cod_original_formula_sum 'C62.50 H41 B2 Cl F30 N3 Na O5'
_cod_database_code 7701087
_shelx_shelxl_version_number 2014/7
_shelx_space_group_comment
;
The symmetry employed for this shelxl refinement is uniquely defined
by the following loop, which should always be used as a source of
symmetry information in preference to the above space-group names.
They are only intended as comments.
;
_shelx_estimated_absorpt_t_max 0.976
_shelx_estimated_absorpt_t_min 0.927
_olex2_refinement_description
;
1. Fixed Uiso
 At 1.2 times of:
  All C(H) groups, All C(H,H) groups
 At 1.5 times of:
  All C(H,H,H) groups
2. Restrained distances
 O3-C52
 1.22 with sigma of 0.02
 C52-C53
 1.49 with sigma of 0.02
 C52-C54
 1.49 with sigma of 0.02
 C53-C54
 2.55 with sigma of 0.04
3. Rigid bond restraints
 C54, C52, C53, O3
 with sigma for 1-2 distances of 0.01 and sigma for 1-3 distances of 0.01
 Cl1, C63, Cl2
 with sigma for 1-2 distances of 0.01 and sigma for 1-3 distances of 0.01
4. Uiso/Uaniso restraints and constraints
O3 \\sim C52 \\sim C53 \\sim C54: within 1.7A with sigma of 0.04 and sigma for
terminal atoms of 0.08
Cl2 \\sim C63 \\sim Cl1: within 1.7A with sigma of 0.04 and sigma for terminal
atoms of 0.08
5. Others
 Fixed Sof: Cl1(0.5) Cl2(0.5) C63(0.5) H63A(0.5) H63B(0.5)
6.a Secondary CH2 refined with riding coordinates:
 C55(H55A,H55B), C58(H58A,H58B), C57(H57A,H57B), C56(H56A,H56B), C62(H62A,
 H62B), C61(H61A,H61B), C60(H60A,H60B), C59(H59A,H59B), C63(H63A,H63B)
6.b Aromatic/amide H refined with riding coordinates:
 C6(H6), C5(H5), C9(H9), C8(H8), C1(H1), C2(H2)
6.c Idealised Me refined as rotating group:
 C11(H11A,H11B,H11C), C12(H12A,H12B,H12C), C50(H50A,H50B,H50C), C51(H51A,H51B,
 H51C), C54(H54A,H54B,H54C), C53(H53A,H53B,H53C)
;
_olex2_submission_special_instructions 'No special instructions were received'

loop_
_space_group_symop_operation_xyz
'x, y, z'
'-x+1/2, y+1/2, -z+1/2'
'-x, -y, -z'
'x-1/2, -y-1/2, z-1/2'

loop_
_atom_site_label
_atom_site_type_symbol
_atom_site_fract_x
_atom_site_fract_y
_atom_site_fract_z
_atom_site_U_iso_or_equiv
_atom_site_adp_type
_atom_site_occupancy
_atom_site_site_symmetry_order
_atom_site_calc_flag
_atom_site_refinement_flags_posn
_atom_site_refinement_flags_adp
_atom_site_refinement_flags_occupancy
Na1 Na 0.15925(13) 0.09181(5) 0.42573(12) 0.0415(4) Uani 1 1 d . . .
F30 F 0.47472(15) 0.31678(6) 0.28272(12) 0.0246(4) Uani 1 1 d . . .
F27 F 0.68753(15) 0.16807(6) 0.32773(12) 0.0259(4) Uani 1 1 d . . .
F26 F 0.63497(15) 0.21211(6) 0.45977(11) 0.0229(4) Uani 1 1 d . . .
F21 F 0.42693(15) 0.20212(6) 0.45371(12) 0.0249(4) Uani 1 1 d . . .
F25 F 0.48012(16) 0.32603(7) 0.62349(13) 0.0274(4) Uani 1 1 d . . .
F20 F 0.63857(15) 0.26724(7) 0.63331(13) 0.0291(5) Uani 1 1 d . . .
F1 F 0.32179(16) 0.46867(7) 0.53215(13) 0.0291(5) Uani 1 1 d . . .
F11 F 0.04320(15) 0.44136(7) 0.39254(13) 0.0288(4) Uani 1 1 d . . .
F15 F 0.27875(15) 0.38238(6) 0.59132(12) 0.0267(4) Uani 1 1 d . . .
F29 F 0.52161(17) 0.27042(8) 0.15296(12) 0.0313(5) Uani 1 1 d . . .
F28 F 0.63062(16) 0.19642(7) 0.17131(12) 0.0299(5) Uani 1 1 d . . .
F16 F 0.67646(15) 0.33962(7) 0.37722(13) 0.0284(4) Uani 1 1 d . . .
F22 F 0.31118(18) 0.16888(7) 0.56413(15) 0.0364(5) Uani 1 1 d . . .
F24 F 0.36065(17) 0.29212(8) 0.73334(13) 0.0344(5) Uani 1 1 d . . .
F5 F 0.19081(18) 0.46486(7) 0.25263(14) 0.0353(5) Uani 1 1 d . . .
F10 F 0.05319(15) 0.35207(7) 0.38018(14) 0.0313(5) Uani 1 1 d . . .
F23 F 0.27419(17) 0.21316(8) 0.70566(14) 0.0378(5) Uani 1 1 d . . .
F6 F 0.34182(18) 0.40432(8) 0.25571(14) 0.0365(5) Uani 1 1 d . . .
F19 F 0.82543(17) 0.28515(9) 0.67748(14) 0.0386(6) Uani 1 1 d . . .
F14 F 0.1547(2) 0.39920(8) 0.70938(14) 0.0422(6) Uani 1 1 d . . .
F17 F 0.86150(17) 0.36062(9) 0.42764(17) 0.0437(6) Uani 1 1 d . . .
F4 F 0.2065(2) 0.54904(8) 0.24559(17) 0.0482(7) Uani 1 1 d . . .
F18 F 0.94057(17) 0.33343(9) 0.57872(18) 0.0462(6) Uani 1 1 d . . .
F2 F 0.3286(2) 0.55400(7) 0.52398(18) 0.0454(6) Uani 1 1 d . . .
F12 F -0.08061(18) 0.45750(9) 0.51246(17) 0.0444(6) Uani 1 1 d . . .
O1 O 0.1218(2) 0.16384(8) 0.39521(19) 0.0334(6) Uani 1 1 d . . .
F13 F -0.0269(2) 0.43594(10) 0.67259(17) 0.0543(8) Uani 1 1 d . . .
F3 F 0.2719(2) 0.59640(7) 0.3810(2) 0.0563(8) Uani 1 1 d . . .
F9 F -0.0082(2) 0.31527(10) 0.23978(19) 0.0591(8) Uani 1 1 d . . .
N1 N 0.34644(19) 0.38506(8) 0.43091(17) 0.0182(5) Uani 1 1 d . . .
N2 N 0.46708(19) 0.33617(8) 0.44959(17) 0.0186(5) Uani 1 1 d . . .
F7 F 0.2798(3) 0.36521(10) 0.11437(17) 0.0621(9) Uani 1 1 d . . .
O2 O 0.3304(2) 0.09596(10) 0.42051(19) 0.0395(7) Uani 1 1 d . . .
F8 F 0.0998(3) 0.32266(10) 0.10321(18) 0.0693(10) Uani 1 1 d . . .
N3 N -0.0135(2) 0.20459(9) 0.4212(2) 0.0259(6) Uani 1 1 d . . .
C3 C 0.3675(2) 0.34225(10) 0.43480(18) 0.0164(6) Uani 1 1 d . . .
C37 C 0.4617(2) 0.26584(10) 0.53281(19) 0.0180(6) Uani 1 1 d . . .
C44 C 0.6037(2) 0.22771(10) 0.38468(19) 0.0186(6) Uani 1 1 d . . .
C46 C 0.6037(2) 0.21820(11) 0.2384(2) 0.0219(6) Uani 1 1 d . . .
C4 C 0.2917(2) 0.30664(10) 0.42604(19) 0.0160(6) Uani 1 1 d . . .
C42 C 0.4151(2) 0.22599(10) 0.5224(2) 0.0195(6) Uani 1 1 d . . .
C13 C 0.1660(2) 0.40902(10) 0.4843(2) 0.0196(6) Uani 1 1 d . . .
C43 C 0.5470(2) 0.26563(10) 0.3795(2) 0.0180(6) Uani 1 1 d . . .
C48 C 0.5231(2) 0.27900(10) 0.2990(2) 0.0192(6) Uani 1 1 d . . .
C6 C 0.1579(2) 0.26524(10) 0.4832(2) 0.0186(6) Uani 1 1 d . . .
H6 H 0.1145 0.2603 0.5268 0.022 Uiso 1 1 calc R . .
C5 C 0.2274(2) 0.29867(10) 0.48988(19) 0.0178(6) Uani 1 1 d . . .
H5 H 0.2315 0.3163 0.5382 0.021 Uiso 1 1 calc R . .
C7 C 0.1510(2) 0.23897(10) 0.4133(2) 0.0189(6) Uani 1 1 d . . .
C45 C 0.6323(2) 0.20417(10) 0.3171(2) 0.0198(6) Uani 1 1 d . . .
C38 C 0.4398(2) 0.28678(11) 0.6063(2) 0.0208(6) Uani 1 1 d . . .
C14 C 0.1895(3) 0.39973(10) 0.5667(2) 0.0226(7) Uani 1 1 d . . .
C47 C 0.5488(2) 0.25573(11) 0.2293(2) 0.0217(6) Uani 1 1 d . . .
C9 C 0.2831(2) 0.28077(10) 0.3552(2) 0.0191(6) Uani 1 1 d . . .
H9 H 0.3248 0.2863 0.3106 0.023 Uiso 1 1 calc R . .
C10 C 0.0842(3) 0.19955(11) 0.4084(2) 0.0229(7) Uani 1 1 d . . .
C20 C 0.2931(2) 0.48670(11) 0.4588(2) 0.0245(7) Uani 1 1 d . . .
C35 C 0.6884(2) 0.29098(11) 0.5789(2) 0.0230(7) Uani 1 1 d . . .
C8 C 0.2142(2) 0.24683(10) 0.3491(2) 0.0204(6) Uani 1 1 d . . .
H8 H 0.2103 0.2290 0.3010 0.024 Uiso 1 1 calc R . .
C41 C 0.3533(3) 0.20799(11) 0.5791(2) 0.0247(7) Uani 1 1 d . . .
C1 C 0.4362(2) 0.40655(11) 0.4427(2) 0.0233(7) Uani 1 1 d . . .
H1 H 0.4449 0.4372 0.4425 0.028 Uiso 1 1 calc R . .
C31 C 0.7084(3) 0.32642(11) 0.4540(2) 0.0236(7) Uani 1 1 d . . .
C36 C 0.6431(2) 0.30395(10) 0.5033(2) 0.0206(6) Uani 1 1 d . . .
C40 C 0.3335(3) 0.23040(12) 0.6501(2) 0.0269(7) Uani 1 1 d . . .
C39 C 0.3778(3) 0.26988(12) 0.6637(2) 0.0247(7) Uani 1 1 d . . .
C2 C 0.5094(2) 0.37705(11) 0.4547(2) 0.0234(7) Uani 1 1 d . . .
H2 H 0.5787 0.3832 0.4650 0.028 Uiso 1 1 calc R . .
C18 C 0.0726(3) 0.42884(11) 0.4702(2) 0.0242(7) Uani 1 1 d . . .
C15 C 0.1260(3) 0.40847(12) 0.6302(2) 0.0297(8) Uani 1 1 d . . .
C26 C 0.1108(3) 0.35813(11) 0.3161(2) 0.0273(7) Uani 1 1 d . . .
O3 O 0.1725(4) 0.01660(12) 0.4642(3) 0.0705(11) Uani 1 1 d D U .
C25 C 0.1986(3) 0.38230(10) 0.3244(2) 0.0219(6) Uani 1 1 d . . .
C34 C 0.7868(3) 0.30006(12) 0.6037(2) 0.0283(8) Uani 1 1 d . . .
C24 C 0.2302(3) 0.48417(11) 0.3221(2) 0.0269(7) Uani 1 1 d . . .
O5 O 0.0605(4) 0.06831(13) 0.3120(3) 0.0740(13) Uani 1 1 d . . .
C19 C 0.2600(2) 0.46064(10) 0.3923(2) 0.0223(6) Uani 1 1 d . . .
C30 C 0.2540(3) 0.38253(12) 0.2542(2) 0.0288(7) Uani 1 1 d . . .
C32 C 0.8059(3) 0.33738(12) 0.4780(3) 0.0299(8) Uani 1 1 d . . .
C33 C 0.8451(3) 0.32405(13) 0.5543(3) 0.0319(8) Uani 1 1 d . . .
C11 C -0.0653(3) 0.24593(12) 0.4242(3) 0.0313(8) Uani 1 1 d . . .
H11A H -0.0881 0.2506 0.4801 0.047 Uiso 1 1 calc GR . .
H11B H -0.1233 0.2457 0.3842 0.047 Uiso 1 1 calc GR . .
H11C H -0.0195 0.2694 0.4103 0.047 Uiso 1 1 calc GR . .
C22 C 0.2698(3) 0.55277(11) 0.3844(3) 0.0389(10) Uani 1 1 d . . .
C21 C 0.2985(3) 0.53158(12) 0.4560(3) 0.0327(9) Uani 1 1 d . . .
C17 C 0.0080(3) 0.43804(12) 0.5316(3) 0.0318(8) Uani 1 1 d . . .
C23 C 0.2364(3) 0.52904(12) 0.3166(3) 0.0345(9) Uani 1 1 d . . .
C16 C 0.0352(3) 0.42750(13) 0.6121(3) 0.0353(9) Uani 1 1 d . . .
C49 C 0.3957(3) 0.11215(13) 0.3811(3) 0.0342(8) Uani 1 1 d . . .
C27 C 0.0784(3) 0.33786(13) 0.2434(3) 0.0389(10) Uani 1 1 d . . .
B2 B 0.5280(3) 0.29201(11) 0.4663(2) 0.0167(6) Uani 1 1 d . . .
C29 C 0.2233(4) 0.36243(14) 0.1810(3) 0.0413(10) Uani 1 1 d . . .
C12 C -0.0776(3) 0.16632(13) 0.4265(3) 0.0349(9) Uani 1 1 d . . .
H12A H -0.1164 0.1623 0.3737 0.052 Uiso 1 1 calc GR . .
H12B H -0.1236 0.1704 0.4710 0.052 Uiso 1 1 calc GR . .
H12C H -0.0359 0.1406 0.4383 0.052 Uiso 1 1 calc GR . .
C50 C 0.3710(4) 0.14142(13) 0.3099(3) 0.0411(10) Uani 1 1 d . . .
H50A H 0.3877 0.1271 0.2583 0.062 Uiso 1 1 calc GR . .
H50B H 0.4097 0.1683 0.3168 0.062 Uiso 1 1 calc GR . .
H50C H 0.2991 0.1482 0.3076 0.062 Uiso 1 1 calc GR . .
B1 B 0.2420(3) 0.40778(11) 0.4077(2) 0.0174(6) Uani 1 1 d . . .
C28 C 0.1336(4) 0.34063(15) 0.1748(3) 0.0461(11) Uani 1 1 d . . .
C51 C 0.5040(4) 0.10276(17) 0.4024(4) 0.0524(12) Uani 1 1 d . . .
H51A H 0.5367 0.1289 0.4257 0.079 Uiso 1 1 calc GR . .
H51B H 0.5367 0.0940 0.3523 0.079 Uiso 1 1 calc GR . .
H51C H 0.5095 0.0792 0.4433 0.079 Uiso 1 1 calc GR . .
O4 O 0.0829(6) 0.09872(16) 0.5501(4) 0.129(3) Uani 1 1 d . . .
C55 C 0.0256(6) 0.0972(2) 0.2465(4) 0.0710(18) Uani 1 1 d . . .
H55A H -0.0173 0.1202 0.2686 0.085 Uiso 1 1 calc R . .
H55B H 0.0831 0.1112 0.2209 0.085 Uiso 1 1 calc R . .
C58 C 0.0286(6) 0.0255(2) 0.2932(4) 0.0696(17) Uani 1 1 d . . .
H58A H -0.0218 0.0161 0.3321 0.084 Uiso 1 1 calc R . .
H58B H 0.0863 0.0053 0.2983 0.084 Uiso 1 1 calc R . .
C57 C -0.0159(7) 0.0254(3) 0.2069(5) 0.097(3) Uani 1 1 d . . .
H57A H 0.0300 0.0116 0.1686 0.116 Uiso 1 1 calc R . .
H57B H -0.0808 0.0098 0.2033 0.116 Uiso 1 1 calc R . .
C56 C -0.0297(7) 0.0719(2) 0.1875(5) 0.094(3) Uani 1 1 d . . .
H56A H -0.0069 0.0780 0.1314 0.113 Uiso 1 1 calc R . .
H56B H -0.1018 0.0794 0.1880 0.113 Uiso 1 1 calc R . .
C62 C 0.0812(7) 0.1365(3) 0.5991(5) 0.095(2) Uani 1 1 d . . .
H62A H 0.0119 0.1466 0.6067 0.114 Uiso 1 1 calc R . .
H62B H 0.1205 0.1604 0.5757 0.114 Uiso 1 1 calc R . .
C61 C 0.1290(7) 0.1197(3) 0.6759(6) 0.102(3) Uani 1 1 d . . .
H61A H 0.2023 0.1171 0.6710 0.123 Uiso 1 1 calc R . .
H61B H 0.1166 0.1394 0.7227 0.123 Uiso 1 1 calc R . .
C54 C 0.1970(10) -0.0492(2) 0.5358(6) 0.135(4) Uani 1 1 d D U .
H54A H 0.1903 -0.0376 0.5917 0.203 Uiso 1 1 calc GR . .
H54B H 0.2496 -0.0715 0.5374 0.203 Uiso 1 1 calc GR . .
H54C H 0.1332 -0.0622 0.5155 0.203 Uiso 1 1 calc GR . .
C52 C 0.2240(8) -0.0137(2) 0.4795(6) 0.114(3) Uani 1 1 d D U .
Cl1 Cl 0.0907(11) 0.5694(4) 0.8723(6) 0.246(5) Uani 0.5 1 d . U P
C53 C 0.3268(9) -0.0161(4) 0.4531(7) 0.140(4) Uani 1 1 d D U .
H53A H 0.3363 0.0056 0.4099 0.210 Uiso 1 1 calc GR . .
H53B H 0.3392 -0.0452 0.4309 0.210 Uiso 1 1 calc GR . .
H53C H 0.3739 -0.0105 0.5006 0.210 Uiso 1 1 calc GR . .
C60 C 0.0870(8) 0.0791(4) 0.6889(8) 0.152(5) Uani 1 1 d . . .
H60A H 0.0369 0.0804 0.7317 0.182 Uiso 1 1 calc R . .
H60B H 0.1391 0.0575 0.7057 0.182 Uiso 1 1 calc R . .
Cl2 Cl 0.1461(10) 0.5131(4) 0.7532(10) 0.341(10) Uani 0.5 1 d . U P
C59 C 0.0332(12) 0.0673(4) 0.5967(7) 0.152(5) Uani 1 1 d . . .
H59A H 0.0481 0.0373 0.5791 0.183 Uiso 1 1 calc R . .
H59B H -0.0403 0.0720 0.5946 0.183 Uiso 1 1 calc R . .
C63 C 0.0908(17) 0.5669(9) 0.7793(14) 0.159(9) Uani 0.5 1 d . U P
H63A H 0.1315 0.5909 0.7577 0.191 Uiso 0.5 1 calc R . P
H63B H 0.0216 0.5694 0.7545 0.191 Uiso 0.5 1 calc R . P

loop_
_atom_site_aniso_label
_atom_site_aniso_U_11
_atom_site_aniso_U_22
_atom_site_aniso_U_33
_atom_site_aniso_U_23
_atom_site_aniso_U_13
_atom_site_aniso_U_12
Na1 0.0393(9) 0.0259(8) 0.0589(11) 0.0027(7) 0.0004(8) 0.0003(7)
F30 0.0246(10) 0.0230(10) 0.0270(10) 0.0051(8) 0.0077(8) 0.0067(8)
F27 0.0274(10) 0.0226(10) 0.0282(10) -0.0045(8) 0.0046(8) 0.0075(8)
F26 0.0267(10) 0.0229(9) 0.0190(9) -0.0013(7) 0.0015(7) 0.0050(8)
F21 0.0301(10) 0.0199(9) 0.0256(10) -0.0058(8) 0.0083(8) -0.0047(8)
F25 0.0282(10) 0.0263(10) 0.0282(10) -0.0109(8) 0.0058(8) -0.0011(8)
F20 0.0229(10) 0.0387(12) 0.0255(10) -0.0002(9) -0.0009(8) -0.0002(9)
F1 0.0286(11) 0.0238(10) 0.0350(11) -0.0077(8) 0.0023(9) -0.0041(8)
F11 0.0233(10) 0.0306(11) 0.0328(11) 0.0071(9) 0.0043(8) 0.0054(8)
F15 0.0285(11) 0.0236(10) 0.0276(10) -0.0010(8) -0.0012(8) 0.0020(8)
F29 0.0341(11) 0.0411(12) 0.0190(10) 0.0053(9) 0.0047(8) 0.0075(10)
F28 0.0339(11) 0.0358(12) 0.0208(10) -0.0077(8) 0.0080(8) 0.0069(9)
F16 0.0224(10) 0.0306(11) 0.0331(11) 0.0028(9) 0.0088(8) -0.0017(8)
F22 0.0395(13) 0.0248(11) 0.0462(13) 0.0029(10) 0.0142(10) -0.0111(9)
F24 0.0364(12) 0.0464(13) 0.0215(10) -0.0080(9) 0.0110(9) 0.0070(10)
F5 0.0464(14) 0.0270(11) 0.0327(12) 0.0074(9) 0.0040(10) 0.0057(10)
F10 0.0229(10) 0.0316(11) 0.0393(12) 0.0015(9) 0.0020(9) -0.0093(9)
F23 0.0322(12) 0.0464(14) 0.0367(12) 0.0124(10) 0.0196(10) 0.0031(10)
F6 0.0391(13) 0.0348(12) 0.0376(12) 0.0022(10) 0.0194(10) 0.0026(10)
F19 0.0255(11) 0.0543(15) 0.0349(12) -0.0109(11) -0.0069(9) 0.0044(10)
F14 0.0639(17) 0.0378(13) 0.0262(11) 0.0066(10) 0.0138(11) 0.0125(12)
F17 0.0224(11) 0.0477(14) 0.0623(16) 0.0015(12) 0.0140(11) -0.0113(10)
F4 0.0597(17) 0.0281(12) 0.0592(16) 0.0213(11) 0.0245(13) 0.0157(11)
F18 0.0172(11) 0.0570(16) 0.0639(17) -0.0133(13) -0.0021(10) -0.0090(10)
F2 0.0464(14) 0.0221(11) 0.0691(17) -0.0208(11) 0.0164(12) -0.0117(10)
F12 0.0282(12) 0.0497(15) 0.0572(16) 0.0120(12) 0.0198(11) 0.0166(11)
O1 0.0292(13) 0.0158(12) 0.0554(17) -0.0023(11) 0.0053(12) -0.0020(10)
F13 0.0584(17) 0.0598(17) 0.0489(15) 0.0147(13) 0.0396(13) 0.0222(14)
F3 0.0677(19) 0.0120(10) 0.093(2) 0.0019(12) 0.0346(17) 0.0027(11)
F9 0.0610(18) 0.0508(17) 0.0625(18) -0.0086(14) -0.0226(15) -0.0249(14)
N1 0.0154(12) 0.0138(12) 0.0260(13) -0.0024(10) 0.0067(10) -0.0016(10)
N2 0.0149(12) 0.0155(12) 0.0257(13) -0.0023(10) 0.0047(10) -0.0005(10)
F7 0.098(2) 0.0589(18) 0.0325(14) -0.0084(12) 0.0264(15) 0.0052(17)
O2 0.0429(17) 0.0335(15) 0.0427(16) -0.0005(12) 0.0080(13) -0.0007(13)
F8 0.114(3) 0.0555(18) 0.0360(15) -0.0209(13) -0.0144(16) -0.0078(18)
N3 0.0219(14) 0.0192(14) 0.0367(16) 0.0004(12) 0.0031(12) -0.0053(11)
C3 0.0164(14) 0.0151(14) 0.0182(14) -0.0005(11) 0.0055(11) 0.0002(11)
C37 0.0141(14) 0.0219(15) 0.0181(14) -0.0013(12) 0.0026(11) 0.0019(11)
C44 0.0177(14) 0.0191(15) 0.0190(14) -0.0008(11) 0.0011(11) -0.0011(11)
C46 0.0199(15) 0.0265(16) 0.0200(15) -0.0072(12) 0.0074(12) -0.0013(12)
C4 0.0137(13) 0.0133(13) 0.0211(14) 0.0003(11) 0.0030(11) -0.0005(11)
C42 0.0180(14) 0.0207(15) 0.0202(15) -0.0014(12) 0.0034(11) 0.0008(12)
C13 0.0195(15) 0.0145(14) 0.0254(16) -0.0004(12) 0.0063(12) -0.0016(11)
C43 0.0143(13) 0.0178(14) 0.0224(15) -0.0011(11) 0.0053(11) -0.0029(11)
C48 0.0147(14) 0.0199(15) 0.0237(15) 0.0011(12) 0.0057(11) 0.0008(11)
C6 0.0163(14) 0.0189(14) 0.0209(15) 0.0022(12) 0.0045(11) -0.0019(11)
C5 0.0171(14) 0.0178(14) 0.0186(14) 0.0007(11) 0.0026(11) -0.0018(11)
C7 0.0159(14) 0.0145(14) 0.0260(16) 0.0017(12) -0.0002(12) -0.0019(11)
C45 0.0168(14) 0.0187(15) 0.0243(15) -0.0019(12) 0.0037(12) 0.0013(11)
C38 0.0180(15) 0.0239(16) 0.0208(15) -0.0045(12) 0.0033(12) 0.0033(12)
C14 0.0248(16) 0.0149(14) 0.0286(17) 0.0003(12) 0.0058(13) -0.0010(12)
C47 0.0185(15) 0.0294(17) 0.0175(14) 0.0029(12) 0.0053(11) -0.0013(13)
C9 0.0185(14) 0.0181(14) 0.0211(15) -0.0001(12) 0.0052(11) 0.0003(12)
C10 0.0222(16) 0.0186(15) 0.0279(16) 0.0000(13) 0.0013(13) -0.0046(12)
C20 0.0168(15) 0.0187(15) 0.0391(19) -0.0025(14) 0.0112(13) -0.0013(12)
C35 0.0196(15) 0.0222(16) 0.0275(17) -0.0075(13) 0.0034(12) 0.0016(12)
C8 0.0212(15) 0.0166(14) 0.0234(15) -0.0029(12) 0.0019(12) -0.0009(12)
C41 0.0208(16) 0.0230(16) 0.0305(17) 0.0045(13) 0.0041(13) -0.0005(13)
C1 0.0181(15) 0.0154(14) 0.0370(18) -0.0039(13) 0.0067(13) -0.0026(12)
C31 0.0201(16) 0.0216(16) 0.0296(17) -0.0062(13) 0.0055(13) 0.0012(12)
C36 0.0161(14) 0.0186(15) 0.0275(16) -0.0066(12) 0.0045(12) 0.0003(12)
C40 0.0211(16) 0.0344(19) 0.0259(17) 0.0091(14) 0.0080(13) 0.0050(14)
C39 0.0220(16) 0.0339(18) 0.0186(15) -0.0017(13) 0.0055(12) 0.0082(14)
C2 0.0160(15) 0.0181(15) 0.0366(18) -0.0042(13) 0.0056(13) -0.0032(12)
C18 0.0210(16) 0.0232(16) 0.0291(17) 0.0034(13) 0.0075(13) 0.0006(13)
C15 0.041(2) 0.0241(17) 0.0251(17) 0.0061(14) 0.0142(15) 0.0030(15)
C26 0.0289(18) 0.0200(16) 0.0323(18) -0.0004(14) -0.0041(14) -0.0004(13)
O3 0.089(3) 0.041(2) 0.081(3) 0.0151(19) 0.000(2) 0.008(2)
C25 0.0258(16) 0.0160(14) 0.0238(16) 0.0003(12) 0.0003(13) 0.0041(12)
C34 0.0209(16) 0.0306(18) 0.0327(18) -0.0112(15) -0.0039(14) 0.0062(14)
C24 0.0243(17) 0.0201(16) 0.0373(19) 0.0040(14) 0.0106(14) 0.0024(13)
O5 0.092(3) 0.046(2) 0.079(3) 0.0107(19) -0.038(2) -0.008(2)
C19 0.0177(15) 0.0157(14) 0.0343(18) -0.0002(13) 0.0094(13) 0.0000(12)
C30 0.0352(19) 0.0211(16) 0.0309(18) 0.0008(14) 0.0077(15) 0.0047(14)
C32 0.0190(16) 0.0264(17) 0.045(2) -0.0076(15) 0.0104(15) -0.0016(13)
C33 0.0156(16) 0.0332(19) 0.047(2) -0.0159(17) 0.0007(15) -0.0002(14)
C11 0.0236(17) 0.0240(17) 0.046(2) -0.0045(16) 0.0023(15) 0.0000(14)
C22 0.037(2) 0.0126(16) 0.070(3) 0.0027(17) 0.029(2) 0.0025(14)
C21 0.0262(18) 0.0193(17) 0.054(2) -0.0095(16) 0.0171(17) -0.0050(14)
C17 0.0241(17) 0.0279(18) 0.045(2) 0.0066(16) 0.0166(16) 0.0072(14)
C23 0.036(2) 0.0197(17) 0.050(2) 0.0112(16) 0.0219(18) 0.0097(15)
C16 0.039(2) 0.034(2) 0.035(2) 0.0078(16) 0.0247(17) 0.0065(17)
C49 0.041(2) 0.0252(18) 0.037(2) -0.0055(15) 0.0053(17) 0.0007(16)
C27 0.046(2) 0.0254(19) 0.044(2) -0.0044(16) -0.0117(19) -0.0078(17)
B2 0.0166(15) 0.0167(16) 0.0172(15) -0.0033(12) 0.0035(12) -0.0002(12)
C29 0.063(3) 0.035(2) 0.0265(19) -0.0023(16) 0.0105(19) 0.010(2)
C12 0.0250(18) 0.0270(18) 0.053(2) 0.0003(17) 0.0059(16) -0.0104(15)
C50 0.058(3) 0.0274(19) 0.038(2) -0.0039(17) 0.0020(19) -0.0052(18)
B1 0.0140(15) 0.0154(15) 0.0232(17) 0.0004(13) 0.0047(12) -0.0006(12)
C28 0.073(3) 0.033(2) 0.031(2) -0.0097(17) -0.008(2) 0.001(2)
C51 0.040(3) 0.044(3) 0.074(3) 0.010(2) 0.013(2) 0.007(2)
O4 0.238(8) 0.047(3) 0.113(4) -0.009(3) 0.102(5) -0.030(4)
C55 0.101(5) 0.057(3) 0.054(3) 0.007(3) -0.006(3) 0.024(3)
C58 0.087(5) 0.059(3) 0.062(4) 0.008(3) -0.003(3) -0.017(3)
C57 0.106(6) 0.093(5) 0.087(5) 0.015(4) -0.039(5) -0.035(5)
C56 0.115(6) 0.070(4) 0.091(5) 0.012(4) -0.049(5) 0.006(4)
C62 0.090(6) 0.095(6) 0.097(6) -0.019(5) -0.009(4) 0.003(5)
C61 0.107(7) 0.101(6) 0.100(6) 0.020(5) 0.026(5) 0.019(5)
C54 0.245(12) 0.051(4) 0.108(7) 0.014(4) -0.004(7) 0.032(6)
C52 0.165(8) 0.045(4) 0.129(7) -0.002(4) -0.024(6) 0.037(5)
Cl1 0.343(15) 0.232(10) 0.159(7) 0.015(7) -0.031(8) -0.057(10)
C53 0.169(8) 0.147(9) 0.105(7) -0.018(6) 0.007(6) 0.080(8)
C60 0.091(7) 0.192(12) 0.172(11) 0.125(10) 0.009(7) -0.007(7)
Cl2 0.279(13) 0.259(12) 0.46(2) -0.193(14) -0.215(14) 0.095(10)
C59 0.229(15) 0.100(7) 0.130(9) 0.027(7) 0.031(10) -0.033(9)
C63 0.139(17) 0.194(18) 0.131(10) -0.002(13) -0.100(12) 0.059(15)

loop_
_atom_type_symbol
_atom_type_description
_atom_type_scat_dispersion_real
_atom_type_scat_dispersion_imag
_atom_type_scat_source
C C 0.0033 0.0016 'International Tables Vol C Tables 4.2.6.8 and 6.1.1.4'
H H 0.0000 0.0000 'International Tables Vol C Tables 4.2.6.8 and 6.1.1.4'
B B 0.0013 0.0007 'International Tables Vol C Tables 4.2.6.8 and 6.1.1.4'
Cl Cl 0.1484 0.1585 'International Tables Vol C Tables 4.2.6.8 and 6.1.1.4'
F F 0.0171 0.0103 'International Tables Vol C Tables 4.2.6.8 and 6.1.1.4'
N N 0.0061 0.0033 'International Tables Vol C Tables 4.2.6.8 and 6.1.1.4'
Na Na 0.0362 0.0249 'International Tables Vol C Tables 4.2.6.8 and 6.1.1.4'
O O 0.0106 0.0060 'International Tables Vol C Tables 4.2.6.8 and 6.1.1.4'

loop_
_geom_angle_atom_site_label_1
_geom_angle_atom_site_label_2
_geom_angle_atom_site_label_3
_geom_angle
O1 Na1 O3 171.28(16)
O2 Na1 O1 98.17(12)
O2 Na1 O3 90.25(15)
O2 Na1 O5 120.77(17)
O2 Na1 O4 121.0(2)
O5 Na1 O1 91.37(13)
O5 Na1 O3 86.24(16)
O4 Na1 O1 89.78(17)
O4 Na1 O3 83.89(18)
O4 Na1 O5 117.3(3)
C10 O1 Na1 154.3(3)
C3 N1 C1 106.7(3)
C3 N1 B1 128.3(3)
C1 N1 B1 124.7(3)
C3 N2 C2 106.2(3)
C3 N2 B2 129.3(3)
C2 N2 B2 124.2(3)
C49 O2 Na1 142.0(3)
C10 N3 C11 125.2(3)
C10 N3 C12 119.6(3)
C11 N3 C12 115.0(3)
N1 C3 N2 110.1(3)
N1 C3 C4 125.1(3)
N2 C3 C4 124.8(3)
C42 C37 C38 113.5(3)
C42 C37 B2 127.8(3)
C38 C37 B2 118.4(3)
F26 C44 C43 119.5(3)
F26 C44 C45 116.0(3)
C45 C44 C43 124.5(3)
F28 C46 C45 121.1(3)
F28 C46 C47 120.1(3)
C47 C46 C45 118.8(3)
C5 C4 C3 120.0(3)
C9 C4 C3 121.4(3)
C9 C4 C5 118.6(3)
F21 C42 C37 120.8(3)
F21 C42 C41 115.4(3)
C37 C42 C41 123.9(3)
C14 C13 C18 113.7(3)
C14 C13 B1 127.2(3)
C18 C13 B1 118.1(3)
C44 C43 B2 118.1(3)
C48 C43 C44 113.7(3)
C48 C43 B2 127.8(3)
F30 C48 C43 121.5(3)
F30 C48 C47 115.0(3)
C43 C48 C47 123.5(3)
C7 C6 C5 120.7(3)
C6 C5 C4 120.5(3)
C6 C7 C10 121.7(3)
C6 C7 C8 119.2(3)
C8 C7 C10 118.8(3)
F27 C45 C44 120.5(3)
F27 C45 C46 120.1(3)
C46 C45 C44 119.3(3)
F25 C38 C37 119.4(3)
F25 C38 C39 116.7(3)
C39 C38 C37 124.0(3)
F15 C14 C13 121.1(3)
F15 C14 C15 115.1(3)
C13 C14 C15 123.7(3)
F29 C47 C46 119.7(3)
F29 C47 C48 120.1(3)
C46 C47 C48 120.1(3)
C8 C9 C4 120.7(3)
O1 C10 N3 122.6(3)
O1 C10 C7 118.9(3)
N3 C10 C7 118.5(3)
F1 C20 C19 120.2(3)
F1 C20 C21 115.3(3)
C21 C20 C19 124.4(4)
F20 C35 C36 121.5(3)
F20 C35 C34 114.7(3)
C34 C35 C36 123.8(3)
C9 C8 C7 120.2(3)
F22 C41 C42 119.9(3)
F22 C41 C40 120.1(3)
C40 C41 C42 120.0(3)
C2 C1 N1 108.5(3)
F16 C31 C36 119.8(3)
F16 C31 C32 115.3(3)
C32 C31 C36 124.8(3)
C35 C36 C31 112.9(3)
C35 C36 B2 126.9(3)
C31 C36 B2 120.0(3)
F23 C40 C41 120.5(3)
F23 C40 C39 120.8(3)
C39 C40 C41 118.6(3)
F24 C39 C38 120.4(3)
F24 C39 C40 119.6(3)
C40 C39 C38 120.0(3)
C1 C2 N2 108.5(3)
F11 C18 C13 119.2(3)
F11 C18 C17 116.6(3)
C17 C18 C13 124.1(3)
F14 C15 C14 120.4(3)
F14 C15 C16 119.9(3)
C16 C15 C14 119.7(3)
F10 C26 C25 121.4(3)
F10 C26 C27 115.4(3)
C27 C26 C25 123.2(4)
C52 O3 Na1 148.5(6)
C26 C25 B1 126.4(3)
C30 C25 C26 114.2(3)
C30 C25 B1 119.3(3)
F19 C34 C35 119.8(4)
F19 C34 C33 119.8(3)
C33 C34 C35 120.3(4)
F5 C24 C19 122.0(3)
F5 C24 C23 114.0(3)
C19 C24 C23 124.0(4)
C55 O5 Na1 122.4(4)
C58 O5 Na1 127.8(3)
C58 O5 C55 109.7(5)
C20 C19 B1 119.3(3)
C24 C19 C20 113.2(3)
C24 C19 B1 126.6(3)
F6 C30 C25 119.3(3)
F6 C30 C29 117.1(4)
C29 C30 C25 123.6(4)
F17 C32 C31 120.5(4)
F17 C32 C33 120.6(3)
C33 C32 C31 119.0(3)
F18 C33 C34 120.5(4)
F18 C33 C32 120.4(4)
C34 C33 C32 119.1(3)
F3 C22 C21 120.5(4)
F3 C22 C23 120.4(4)
C21 C22 C23 119.1(3)
F2 C21 C20 120.1(4)
F2 C21 C22 120.4(3)
C22 C21 C20 119.5(4)
F12 C17 C18 120.2(4)
F12 C17 C16 120.4(3)
C16 C17 C18 119.4(3)
F4 C23 C24 119.7(4)
F4 C23 C22 120.4(3)
C22 C23 C24 119.8(4)
F13 C16 C15 120.3(4)
F13 C16 C17 120.3(4)
C15 C16 C17 119.4(3)
O2 C49 C50 121.3(4)
O2 C49 C51 120.9(4)
C50 C49 C51 117.8(4)
F9 C27 C26 119.9(4)
F9 C27 C28 119.9(4)
C28 C27 C26 120.3(4)
N2 B2 C37 103.8(2)
N2 B2 C43 112.1(3)
N2 B2 C36 108.9(2)
C37 B2 C43 115.3(3)
C37 B2 C36 113.4(3)
C43 B2 C36 103.4(2)
F7 C29 C30 120.2(4)
F7 C29 C28 119.9(4)
C28 C29 C30 119.9(4)
N1 B1 C13 113.9(3)
N1 B1 C25 104.4(2)
N1 B1 C19 109.5(2)
C13 B1 C19 101.0(2)
C25 B1 C13 115.2(3)
C25 B1 C19 113.1(3)
F8 C28 C27 120.2(5)
F8 C28 C29 121.0(5)
C27 C28 C29 118.8(4)
C62 O4 Na1 125.9(5)
C62 O4 C59 104.1(7)
C59 O4 Na1 130.0(6)
C56 C55 O5 106.9(5)
O5 C58 C57 107.7(5)
C56 C57 C58 103.7(6)
C55 C56 C57 109.8(6)
O4 C62 C61 99.4(8)
C60 C61 C62 106.7(9)
O3 C52 C54 123.6(10)
O3 C52 C53 121.8(9)
C53 C52 C54 114.0(8)
C61 C60 C59 102.6(8)
O4 C59 C60 97.9(9)
Cl1 C63 Cl2 107.0(14)

loop_
_geom_bond_atom_site_label_1
_geom_bond_atom_site_label_2
_geom_bond_distance
Na1 O1 2.320(3)
Na1 O2 2.295(4)
Na1 O3 2.402(4)
Na1 O5 2.316(4)
Na1 O4 2.313(5)
F30 C48 1.349(4)
F27 C45 1.339(4)
F26 C44 1.348(4)
F21 C42 1.348(4)
F25 C38 1.345(4)
F20 C35 1.347(4)
F1 C20 1.345(4)
F11 C18 1.348(4)
F15 C14 1.345(4)
F29 C47 1.344(4)
F28 C46 1.340(4)
F16 C31 1.351(4)
F22 C41 1.345(4)
F24 C39 1.348(4)
F5 C24 1.350(5)
F10 C26 1.337(4)
F23 C40 1.340(4)
F6 C30 1.350(5)
F19 C34 1.352(4)
F14 C15 1.344(4)
F17 C32 1.339(4)
F4 C23 1.342(5)
F18 C33 1.345(4)
F2 C21 1.339(5)
F12 C17 1.346(4)
O1 C10 1.232(4)
F13 C16 1.342(4)
F3 C22 1.345(4)
F9 C27 1.348(5)
N1 C3 1.348(4)
N1 C1 1.372(4)
N1 B1 1.586(4)
N2 C3 1.351(4)
N2 C2 1.380(4)
N2 B2 1.600(4)
F7 C29 1.350(5)
O2 C49 1.216(5)
F8 C28 1.338(5)
N3 C10 1.341(4)
N3 C11 1.451(5)
N3 C12 1.462(4)
C3 C4 1.493(4)
C37 C42 1.381(4)
C37 C38 1.396(4)
C37 B2 1.642(5)
C44 C43 1.391(4)
C44 C45 1.383(4)
C46 C45 1.375(5)
C46 C47 1.372(5)
C4 C5 1.399(4)
C4 C9 1.393(4)
C42 C41 1.383(5)
C13 C14 1.379(5)
C13 C18 1.396(5)
C13 B1 1.644(5)
C43 C48 1.385(4)
C43 B2 1.651(5)
C48 C47 1.393(5)
C6 C5 1.387(4)
C6 C7 1.386(4)
C7 C10 1.505(4)
C7 C8 1.395(5)
C38 C39 1.379(5)
C14 C15 1.394(5)
C9 C8 1.392(4)
C20 C19 1.392(5)
C20 C21 1.384(5)
C35 C36 1.390(5)
C35 C34 1.380(5)
C41 C40 1.376(5)
C1 C2 1.340(5)
C31 C36 1.396(5)
C31 C32 1.380(5)
C36 B2 1.658(5)
C40 C39 1.364(5)
C18 C17 1.381(5)
C15 C16 1.363(6)
C26 C25 1.388(5)
C26 C27 1.379(5)
O3 C52 1.178(8)
C25 C30 1.388(5)
C25 B1 1.635(5)
C34 C33 1.364(6)
C24 C19 1.384(5)
C24 C23 1.387(5)
O5 C55 1.439(7)
O5 C58 1.414(7)
C19 B1 1.666(5)
C30 C29 1.376(6)
C32 C33 1.372(6)
C22 C21 1.363(6)
C22 C23 1.370(7)
C17 C16 1.368(6)
C49 C50 1.483(6)
C49 C51 1.495(6)
C27 C28 1.367(7)
C29 C28 1.372(7)
O4 C62 1.408(9)
O4 C59 1.413(11)
C55 C56 1.408(9)
C58 C57 1.483(9)
C57 C56 1.475(11)
C62 C61 1.458(11)
C61 C60 1.391(14)
C54 C52 1.480(11)
C52 C53 1.462(12)
Cl1 C63 1.50(2)
C60 C59 1.656(17)
Cl2 C63 1.87(3)
